data_8105245
loop_
_publ_author_name
'Zeng, Jieqiong'
'Zuo, Zhenyu'
'Huang, Weiping'
'Huang, Shaojun'

_publ_section_title
;
 Crystal structure of
 (3E,3&#x2032;E)-3,3&#x2032;-((1,3,4-thiadiazole-2,5-diyl)bis(sulfanediyl))bis(4-hydroxy-4-phenylbut-3-en-2-one),
 C22H18N2O4S3
;
_journal_issue 3
_journal_name_full 'Zeitschrift f\"ur Kristallographie - New Crystal Structures'
_journal_page_first 645
_journal_page_last 646
_journal_paper_doi 10.1515/ncrs-2019-0878
_journal_volume 235
_journal_year 2020
_chemical_formula_moiety 'C22 H18 N2 O4 S3'
_chemical_formula_sum 'C22 H18 N2 O4 S3'
_chemical_formula_weight 470.56
_space_group_crystal_system monoclinic
_space_group_IT_number 14
_space_group_name_Hall '-P 2ybc'
_space_group_name_H-M_alt 'P 1 21/c 1'
_atom_sites_solution_hydrogens mixed
_cell_angle_alpha 90
_cell_angle_beta 93.196(18)
_cell_angle_gamma 90
_cell_formula_units_Z 4
_cell_length_a 9.632(2)
_cell_length_b 10.000(3)
_cell_length_c 22.760(6)
_cell_measurement_reflns_used 3049
_cell_measurement_temperature 293(2)
_cell_measurement_theta_max 24.7542
_cell_measurement_theta_min 2.6532
_cell_volume 2188.8(10)
_computing_molecular_graphics 'Olex2 (Dolomanov et al., 2009)'
_computing_publication_material 'Olex2 (Dolomanov et al., 2009)'
_computing_structure_refinement 'ShelXL (Sheldrick, 2015)'
_diffrn_ambient_temperature 293(2)
_diffrn_measured_fraction_theta_full 0.998
_diffrn_measured_fraction_theta_max 0.998
_diffrn_measurement_device_type bruker-CCD
_diffrn_radiation_type MoK\a
_diffrn_radiation_wavelength 0.71073
_diffrn_reflns_av_R_equivalents 0.0374
_diffrn_reflns_av_unetI/netI 0.0338
_diffrn_reflns_Laue_measured_fraction_full 0.998
_diffrn_reflns_Laue_measured_fraction_max 0.998
_diffrn_reflns_limit_h_max 11
_diffrn_reflns_limit_h_min -11
_diffrn_reflns_limit_k_max 11
_diffrn_reflns_limit_k_min -11
_diffrn_reflns_limit_l_max 21
_diffrn_reflns_limit_l_min -27
_diffrn_reflns_number 16265
_diffrn_reflns_point_group_measured_fraction_full 0.998
_diffrn_reflns_point_group_measured_fraction_max 0.998
_diffrn_reflns_theta_full 24.999
_diffrn_reflns_theta_max 24.999
_diffrn_reflns_theta_min 1.792
_exptl_absorpt_coefficient_mu 0.371
_exptl_crystal_density_diffrn 1.428
_exptl_crystal_description block
_exptl_crystal_F_000 976
_exptl_crystal_size_max 0.23
_exptl_crystal_size_mid 0.22
_exptl_crystal_size_min 0.21
_refine_diff_density_max 0.182
_refine_diff_density_min -0.193
_refine_diff_density_rms 0.041
_refine_ls_extinction_coef .
_refine_ls_extinction_method none
_refine_ls_goodness_of_fit_ref 1.064
_refine_ls_hydrogen_treatment mixed
_refine_ls_matrix_type full
_refine_ls_number_parameters 290
_refine_ls_number_reflns 3854
_refine_ls_number_restraints 4
_refine_ls_restrained_S_all 1.063
_refine_ls_R_factor_all 0.0483
_refine_ls_R_factor_gt 0.0354
_refine_ls_shift/su_max 0.000
_refine_ls_shift/su_mean 0.000
_refine_ls_structure_factor_coef Fsqd
_refine_ls_weighting_details 'w=1/[\s^2^(Fo^2^)+(0.0426P)^2^+0.4662P] where P=(Fo^2^+2Fc^2^)/3'
_refine_ls_weighting_scheme calc
_refine_ls_wR_factor_gt 0.0878
_refine_ls_wR_factor_ref 0.0933
_reflns_Friedel_coverage 0.000
_reflns_Friedel_fraction_full .
_reflns_Friedel_fraction_max .
_reflns_number_gt 3049
_reflns_number_total 3854
_reflns_threshold_expression 'I > 2\s(I)'
_cod_data_source_file suppl_ncrs-2019-0878_suppl.cif
_cod_data_source_block p
_cod_original_cell_volume 2188.9(10)
_cod_database_code 8105245
_shelx_space_group_comment
;
The symmetry employed for this shelxl refinement is uniquely defined
by the following loop, which should always be used as a source of
symmetry information in preference to the above space-group names.
They are only intended as comments.
;
_shelx_estimated_absorpt_t_max 0.926
_shelx_estimated_absorpt_t_min 0.920
_olex2_refinement_description
;
1. Fixed Uiso
 At 1.2 times of:
  All C(H) groups
 At 1.5 times of:
  All C(H,H,H) groups
2. Restrained distances
 H1-O2
 1.238 with sigma of 0.02
 O1-H1
 1.25 with sigma of 0.02
 O4-H3
 1.234 with sigma of 0.02
 O3-H3
 1.222 with sigma of 0.02
3.a Aromatic/amide H refined with riding coordinates:
 C6(H6), C7(H7), C8(H8), C9(H9), C10(H10), C18(H18), C19(H19), C20(H20),
 C21(H21), C22(H22)
3.b Idealised Me refined as rotating group:
 C1(H1A,H1B,H1C), C13(H13A,H13B,H13C)
;

loop_
_space_group_symop_operation_xyz
'x, y, z'
'-x, y+1/2, -z+1/2'
'-x, -y, -z'
'x, -y-1/2, z-1/2'

loop_
_atom_site_label
_atom_site_type_symbol
_atom_site_fract_x
_atom_site_fract_y
_atom_site_fract_z
_atom_site_U_iso_or_equiv
_atom_site_adp_type
_atom_site_occupancy
_atom_site_site_symmetry_order
_atom_site_calc_flag
_atom_site_refinement_flags_posn
_atom_site_refinement_flags_adp
_atom_site_refinement_flags_occupancy
_atom_site_disorder_assembly
_atom_site_disorder_group
S1 S 0.00498(5) -0.30905(5) 0.44517(3) 0.05110(17) Uani 1 1 d . . . . .
S2 S 0.19922(5) -0.07174(5) 0.42572(2) 0.04823(16) Uani 1 1 d . . . . .
S3 S 0.19979(5) 0.23198(5) 0.40573(3) 0.05311(17) Uani 1 1 d . . . . .
O1 O 0.36111(16) -0.45450(16) 0.50993(7) 0.0654(4) Uani 1 1 d D . . . .
H1 H 0.389(3) -0.468(3) 0.4567(6) 0.136(12) Uiso 1 1 d D . . . .
O2 O 0.36773(15) -0.45614(16) 0.40259(7) 0.0635(4) Uani 1 1 d D . . . .
O3 O 0.57272(16) 0.13017(18) 0.46963(7) 0.0691(5) Uani 1 1 d D . . . .
H3 H 0.599(3) 0.111(4) 0.4170(6) 0.148(13) Uiso 1 1 d D . . . .
O4 O 0.57157(16) 0.10860(19) 0.36326(7) 0.0745(5) Uani 1 1 d D . . . .
N1 N -0.06491(16) -0.05440(17) 0.42954(8) 0.0495(4) Uani 1 1 d . . . . .
N2 N -0.01846(17) 0.07460(17) 0.42007(8) 0.0505(4) Uani 1 1 d . . . . .
C1 C 0.1768(3) -0.3690(2) 0.56193(10) 0.0664(6) Uani 1 1 d . . . . .
H1A H 0.1678 -0.2737 0.5651 0.100 Uiso 1 1 calc GR . . . .
H1B H 0.2348 -0.4018 0.5944 0.100 Uiso 1 1 calc GR . . . .
H1C H 0.0866 -0.4096 0.5625 0.100 Uiso 1 1 calc GR . . . .
C2 C 0.2404(2) -0.4027(2) 0.50595(10) 0.0520(5) Uani 1 1 d . . . . .
C3 C 0.17387(19) -0.37773(19) 0.44938(9) 0.0447(5) Uani 1 1 d . . . . .
C4 C 0.2428(2) -0.4071(2) 0.39863(9) 0.0492(5) Uani 1 1 d . . . . .
C5 C 0.1879(2) -0.3796(2) 0.33782(9) 0.0535(5) Uani 1 1 d . . . . .
C6 C 0.2694(3) -0.3046(3) 0.30183(11) 0.0676(7) Uani 1 1 d . . . . .
H6 H 0.3555 -0.2732 0.3164 0.081 Uiso 1 1 calc R . . . .
C7 C 0.2244(3) -0.2765(3) 0.24494(12) 0.0892(9) Uani 1 1 d . . . . .
H7 H 0.2790 -0.2244 0.2215 0.107 Uiso 1 1 calc R . . . .
C8 C 0.1000(4) -0.3244(4) 0.22274(13) 0.0962(10) Uani 1 1 d . . . . .
H8 H 0.0695 -0.3042 0.1843 0.115 Uiso 1 1 calc R . . . .
C9 C 0.0197(3) -0.4022(4) 0.25683(14) 0.0991(11) Uani 1 1 d . . . . .
H9 H -0.0637 -0.4371 0.2410 0.119 Uiso 1 1 calc R . . . .
C10 C 0.0620(3) -0.4293(3) 0.31499(12) 0.0764(8) Uani 1 1 d . . . . .
H10 H 0.0062 -0.4804 0.3384 0.092 Uiso 1 1 calc R . . . .
C11 C 0.03663(18) -0.1393(2) 0.43351(8) 0.0399(4) Uani 1 1 d . . . . .
C12 C 0.11505(19) 0.07977(19) 0.41703(8) 0.0404(4) Uani 1 1 d . . . . .
C13 C 0.3834(3) 0.2025(3) 0.52202(10) 0.0666(6) Uani 1 1 d . . . . .
H13A H 0.3490 0.2926 0.5205 0.100 Uiso 1 1 calc GR . . . .
H13B H 0.4516 0.1937 0.5542 0.100 Uiso 1 1 calc GR . . . .
H13C H 0.3078 0.1420 0.5276 0.100 Uiso 1 1 calc GR . . . .
C14 C 0.4478(2) 0.1702(2) 0.46604(10) 0.0526(5) Uani 1 1 d . . . . .
C15 C 0.3757(2) 0.1820(2) 0.40989(9) 0.0458(5) Uani 1 1 d . . . . .
C16 C 0.4453(2) 0.1545(2) 0.35902(9) 0.0528(5) Uani 1 1 d . . . . .
C17 C 0.3889(2) 0.1740(2) 0.29767(9) 0.0537(5) Uani 1 1 d . . . . .
C18 C 0.4089(3) 0.0742(3) 0.25706(12) 0.0757(8) Uani 1 1 d . . . . .
H18 H 0.4517 -0.0055 0.2688 0.091 Uiso 1 1 calc R . . . .
C19 C 0.3645(3) 0.0936(4) 0.19833(14) 0.0992(11) Uani 1 1 d . . . . .
H19 H 0.3764 0.0262 0.1709 0.119 Uiso 1 1 calc R . . . .
C20 C 0.3035(3) 0.2120(5) 0.18101(14) 0.1024(12) Uani 1 1 d . . . . .
H20 H 0.2733 0.2246 0.1419 0.123 Uiso 1 1 calc R . . . .
C21 C 0.2870(3) 0.3111(4) 0.22091(14) 0.0934(10) Uani 1 1 d . . . . .
H21 H 0.2473 0.3920 0.2087 0.112 Uiso 1 1 calc R . . . .
C22 C 0.3283(3) 0.2931(3) 0.27897(11) 0.0700(7) Uani 1 1 d . . . . .
H22 H 0.3154 0.3612 0.3059 0.084 Uiso 1 1 calc R . . . .

loop_
_atom_site_aniso_label
_atom_site_aniso_U_11
_atom_site_aniso_U_22
_atom_site_aniso_U_33
_atom_site_aniso_U_23
_atom_site_aniso_U_13
_atom_site_aniso_U_12
S1 0.0400(3) 0.0417(3) 0.0721(4) -0.0005(3) 0.0071(2) -0.0005(2)
S2 0.0350(3) 0.0394(3) 0.0702(4) 0.0001(3) 0.0030(2) 0.0043(2)
S3 0.0505(3) 0.0402(3) 0.0695(4) 0.0074(3) 0.0111(3) 0.0048(2)
O1 0.0654(10) 0.0613(10) 0.0687(10) 0.0023(8) -0.0033(8) 0.0229(8)
O2 0.0508(9) 0.0730(11) 0.0672(10) -0.0044(8) 0.0070(7) 0.0198(8)
O3 0.0535(9) 0.0873(12) 0.0655(10) 0.0078(9) -0.0045(7) -0.0018(9)
O4 0.0497(9) 0.1041(14) 0.0703(11) 0.0016(10) 0.0095(8) 0.0157(9)
N1 0.0415(9) 0.0444(11) 0.0627(11) 0.0040(8) 0.0046(8) 0.0050(8)
N2 0.0438(9) 0.0459(11) 0.0621(11) 0.0075(9) 0.0056(8) 0.0093(8)
C1 0.0860(17) 0.0555(15) 0.0582(14) 0.0039(12) 0.0073(12) 0.0100(13)
C2 0.0605(13) 0.0302(11) 0.0657(14) 0.0028(10) 0.0069(11) 0.0042(9)
C3 0.0456(11) 0.0327(11) 0.0558(12) 0.0005(9) 0.0031(9) 0.0036(8)
C4 0.0471(11) 0.0391(12) 0.0614(13) -0.0021(10) 0.0042(10) 0.0026(9)
C5 0.0483(12) 0.0554(14) 0.0570(13) -0.0084(11) 0.0058(10) 0.0080(10)
C6 0.0629(14) 0.0805(19) 0.0601(15) -0.0037(13) 0.0091(12) -0.0009(13)
C7 0.102(2) 0.104(2) 0.0622(17) 0.0015(16) 0.0146(16) -0.0056(18)
C8 0.097(2) 0.135(3) 0.0558(16) -0.0082(18) -0.0018(16) 0.015(2)
C9 0.0688(18) 0.152(3) 0.075(2) -0.025(2) -0.0116(15) -0.0011(19)
C10 0.0592(14) 0.100(2) 0.0698(16) -0.0121(15) 0.0029(12) -0.0124(14)
C11 0.0369(9) 0.0428(12) 0.0400(10) -0.0014(9) 0.0035(8) 0.0027(8)
C12 0.0429(10) 0.0394(11) 0.0392(10) 0.0011(9) 0.0041(8) 0.0053(8)
C13 0.0810(16) 0.0644(16) 0.0547(14) -0.0036(12) 0.0058(12) -0.0069(13)
C14 0.0571(13) 0.0415(13) 0.0594(13) 0.0041(10) 0.0045(10) -0.0095(10)
C15 0.0455(11) 0.0419(12) 0.0504(12) 0.0018(9) 0.0054(9) -0.0021(9)
C16 0.0483(12) 0.0516(14) 0.0590(13) 0.0003(11) 0.0065(10) -0.0045(10)
C17 0.0467(11) 0.0614(15) 0.0537(13) -0.0044(11) 0.0097(9) -0.0076(10)
C18 0.0656(16) 0.089(2) 0.0735(17) -0.0170(15) 0.0121(13) -0.0045(14)
C19 0.0754(19) 0.154(4) 0.069(2) -0.041(2) 0.0132(15) -0.027(2)
C20 0.0694(19) 0.181(4) 0.0565(18) 0.017(2) -0.0002(14) -0.029(2)
C21 0.088(2) 0.119(3) 0.073(2) 0.033(2) 0.0064(16) -0.0037(19)
C22 0.0791(17) 0.0717(18) 0.0598(15) 0.0102(13) 0.0097(12) -0.0036(14)

loop_
_atom_type_symbol
_atom_type_description
_atom_type_scat_dispersion_real
_atom_type_scat_dispersion_imag
_atom_type_scat_source
C C 0.0033 0.0016 'International Tables Vol C Tables 4.2.6.8 and 6.1.1.4'
H H 0.0000 0.0000 'International Tables Vol C Tables 4.2.6.8 and 6.1.1.4'
N N 0.0061 0.0033 'International Tables Vol C Tables 4.2.6.8 and 6.1.1.4'
O O 0.0106 0.0060 'International Tables Vol C Tables 4.2.6.8 and 6.1.1.4'
S S 0.1246 0.1234 'International Tables Vol C Tables 4.2.6.8 and 6.1.1.4'

loop_
_geom_angle_atom_site_label_1
_geom_angle_atom_site_label_2
_geom_angle_atom_site_label_3
_geom_angle
_geom_angle_site_symmetry_1
_geom_angle_site_symmetry_3
C11 S1 C3 102.61(9) . .
C11 S2 C12 86.12(9) . .
C12 S3 C15 101.53(9) . .
C2 O1 H1 102.6(14) . .
C4 O2 H1 101.9(14) . .
C14 O3 H3 103.0(15) . .
C16 O4 H3 102.1(15) . .
C11 N1 N2 111.85(16) . .
C12 N2 N1 112.10(15) . .
H1A C1 H1B 109.5 . .
H1A C1 H1C 109.5 . .
H1B C1 H1C 109.5 . .
C2 C1 H1A 109.5 . .
C2 C1 H1B 109.5 . .
C2 C1 H1C 109.5 . .
O1 C2 C1 116.8(2) . .
O1 C2 C3 119.89(19) . .
C3 C2 C1 123.26(19) . .
C2 C3 S1 118.92(15) . .
C4 C3 S1 121.14(15) . .
C4 C3 C2 119.95(18) . .
O2 C4 C3 120.28(19) . .
O2 C4 C5 114.63(18) . .
C3 C4 C5 125.00(18) . .
C6 C5 C4 118.0(2) . .
C10 C5 C4 122.9(2) . .
C10 C5 C6 119.1(2) . .
C5 C6 H6 119.7 . .
C7 C6 C5 120.6(3) . .
C7 C6 H6 119.7 . .
C6 C7 H7 119.9 . .
C8 C7 C6 120.2(3) . .
C8 C7 H7 119.9 . .
C7 C8 H8 119.9 . .
C7 C8 C9 120.2(3) . .
C9 C8 H8 119.9 . .
C8 C9 H9 119.8 . .
C8 C9 C10 120.4(3) . .
C10 C9 H9 119.8 . .
C5 C10 C9 119.4(3) . .
C5 C10 H10 120.3 . .
C9 C10 H10 120.3 . .
S2 C11 S1 124.32(11) . .
N1 C11 S1 120.69(15) . .
N1 C11 S2 114.99(15) . .
S2 C12 S3 124.05(11) . .
N2 C12 S2 114.92(15) . .
N2 C12 S3 121.02(14) . .
H13A C13 H13B 109.5 . .
H13A C13 H13C 109.5 . .
H13B C13 H13C 109.5 . .
C14 C13 H13A 109.5 . .
C14 C13 H13B 109.5 . .
C14 C13 H13C 109.5 . .
O3 C14 C13 117.0(2) . .
O3 C14 C15 119.9(2) . .
C15 C14 C13 123.1(2) . .
C14 C15 S3 119.35(16) . .
C16 C15 S3 121.01(16) . .
C16 C15 C14 119.64(18) . .
O4 C16 C15 119.92(19) . .
O4 C16 C17 114.14(19) . .
C15 C16 C17 125.94(19) . .
C18 C17 C16 118.5(2) . .
C18 C17 C22 119.3(2) . .
C22 C17 C16 122.0(2) . .
C17 C18 H18 120.2 . .
C17 C18 C19 119.6(3) . .
C19 C18 H18 120.2 . .
C18 C19 H19 120.0 . .
C20 C19 C18 120.0(3) . .
C20 C19 H19 120.0 . .
C19 C20 H20 119.9 . .
C21 C20 C19 120.2(3) . .
C21 C20 H20 119.9 . .
C20 C21 H21 119.7 . .
C20 C21 C22 120.6(3) . .
C22 C21 H21 119.7 . .
C17 C22 H22 119.8 . .
C21 C22 C17 120.3(3) . .
C21 C22 H22 119.8 . .

loop_
_geom_bond_atom_site_label_1
_geom_bond_atom_site_label_2
_geom_bond_distance
_geom_bond_site_symmetry_2
S1 C3 1.7635(19) .
S1 C11 1.747(2) .
S2 C11 1.7240(19) .
S2 C12 1.7246(19) .
S3 C12 1.753(2) .
S3 C15 1.764(2) .
O1 H1 1.262(15) .
O1 C2 1.271(2) .
O2 H1 1.244(15) .
O2 C4 1.298(2) .
O3 H3 1.252(15) .
O3 C14 1.267(3) .
O4 H3 1.236(15) .
O4 C16 1.299(2) .
N1 N2 1.386(2) .
N1 C11 1.295(2) .
N2 C12 1.293(2) .
C1 H1A 0.9600 .
C1 H1B 0.9600 .
C1 H1C 0.9600 .
C1 C2 1.483(3) .
C2 C3 1.428(3) .
C3 C4 1.395(3) .
C4 C5 1.480(3) .
C5 C6 1.386(3) .
C5 C10 1.385(3) .
C6 H6 0.9300 .
C6 C7 1.371(4) .
C7 H7 0.9300 .
C7 C8 1.361(4) .
C8 H8 0.9300 .
C8 C9 1.369(4) .
C9 H9 0.9300 .
C9 C10 1.390(4) .
C10 H10 0.9300 .
C13 H13A 0.9600 .
C13 H13B 0.9600 .
C13 H13C 0.9600 .
C13 C14 1.484(3) .
C14 C15 1.425(3) .
C15 C16 1.397(3) .
C16 C17 1.483(3) .
C17 C18 1.381(3) .
C17 C22 1.383(3) .
C18 H18 0.9300 .
C18 C19 1.394(4) .
C19 H19 0.9300 .
C19 C20 1.369(5) .
C20 H20 0.9300 .
C20 C21 1.360(5) .
C21 H21 0.9300 .
C21 C22 1.371(4) .
C22 H22 0.9300 .
